data_1513147
loop_
_publ_author_name
'Das, Paramita'
'Ray, Suman'
'Mukhopadhyay, Chhanda'

_publ_section_title
;
 Exploitation of Dual Character of CN Moiety in the Synthesis of Uniquely
 Decorated 3H-Pyrroles: A Rare Observation.
;
_journal_issue 22
_journal_name_full 'Organic letters'
_journal_page_first 5622
_journal_page_last 5625
_journal_paper_doi 10.1021/ol402950a
_journal_volume 15
_journal_year 2013
_chemical_formula_sum 'C18 H15 N3 S'
_chemical_formula_weight 305.40
_chemical_name_systematic
; 
 ? 
;
_space_group_IT_number 14
_symmetry_space_group_name_Hall '-P 2ybc'
_symmetry_space_group_name_H-M 'P 1 21/c 1'
_atom_sites_solution_hydrogens geom
_atom_sites_solution_primary direct
_atom_sites_solution_secondary difmap
_audit_creation_method SHELXL-97
_cell_angle_alpha 90.00
_cell_angle_beta 96.2120(10)
_cell_angle_gamma 90.00
_cell_formula_units_Z 4
_cell_length_a 7.3509(2)
_cell_length_b 13.2360(4)
_cell_length_c 17.3774(5)
_cell_measurement_temperature 296(2)
_cell_volume 1680.83(8)
_computing_structure_refinement 'SHELXL-97 (Sheldrick, 2008)'
_computing_structure_solution 'SHELXS-97 (Sheldrick, 2008)'
_diffrn_ambient_temperature 296(2)
_diffrn_measured_fraction_theta_full 0.960
_diffrn_measured_fraction_theta_max 0.960
_diffrn_radiation_monochromator graphite
_diffrn_radiation_source 'fine-focus sealed tube'
_diffrn_radiation_type MoK\a
_diffrn_radiation_wavelength 0.71073
_diffrn_reflns_av_R_equivalents 0.0427
_diffrn_reflns_av_sigmaI/netI 0.0426
_diffrn_reflns_limit_h_max 11
_diffrn_reflns_limit_h_min -11
_diffrn_reflns_limit_k_max 21
_diffrn_reflns_limit_k_min -20
_diffrn_reflns_limit_l_max 24
_diffrn_reflns_limit_l_min -28
_diffrn_reflns_number 28042
_diffrn_reflns_theta_full 35.93
_diffrn_reflns_theta_max 35.93
_diffrn_reflns_theta_min 1.94
_exptl_absorpt_coefficient_mu 0.192
_exptl_absorpt_correction_T_max 0.962
_exptl_absorpt_correction_T_min 0.944
_exptl_absorpt_correction_type empirical
_exptl_crystal_density_diffrn 1.215
_exptl_crystal_density_method 'not measured'
_exptl_crystal_F_000 640
_exptl_crystal_size_max 0.3
_exptl_crystal_size_mid 0.2
_exptl_crystal_size_min 0.2
_refine_diff_density_max 0.379
_refine_diff_density_min -0.237
_refine_diff_density_rms 0.046
_refine_ls_extinction_method none
_refine_ls_goodness_of_fit_ref 0.806
_refine_ls_hydrogen_treatment mixed
_refine_ls_matrix_type full
_refine_ls_number_parameters 200
_refine_ls_number_reflns 7590
_refine_ls_number_restraints 0
_refine_ls_restrained_S_all 0.806
_refine_ls_R_factor_all 0.1286
_refine_ls_R_factor_gt 0.0566
_refine_ls_shift/su_max 0.001
_refine_ls_shift/su_mean 0.000
_refine_ls_structure_factor_coef Fsqd
_refine_ls_weighting_details 'calc w=1/[\s^2^(Fo^2^)+(0.1663P)^2^+0.2104P] where P=(Fo^2^+2Fc^2^)/3'
_refine_ls_weighting_scheme calc
_refine_ls_wR_factor_gt 0.1788
_refine_ls_wR_factor_ref 0.2477
_reflns_number_gt 3481
_reflns_number_total 7590
_reflns_threshold_expression >2sigma(I)
_cod_data_source_file ol402950a_si_003.cif
_cod_data_source_block a
_cod_original_sg_symbol_H-M 'P 21/c'
_cod_database_code 1513147

loop_
_symmetry_equiv_pos_as_xyz
'x, y, z'
'-x, y+1/2, -z+1/2'
'-x, -y, -z'
'x, -y-1/2, z-1/2'

loop_
_atom_site_label
_atom_site_type_symbol
_atom_site_fract_x
_atom_site_fract_y
_atom_site_fract_z
_atom_site_U_iso_or_equiv
_atom_site_adp_type
_atom_site_occupancy
_atom_site_symmetry_multiplicity
_atom_site_calc_flag
_atom_site_refinement_flags
S1 S 0.28263(8) 0.70276(3) 0.44896(3) 0.0650(2) Uani 1 1 d .
C21 C -0.0589(4) 0.7210(3) 0.61045(17) 0.1046(10) Uani 1 1 d .
H21 H -0.0841 0.6804 0.6517 0.126 Uiso 1 1 calc R
C20 C 0.1177(2) 0.75313(13) 0.50536(9) 0.0491(4) Uani 1 1 d .
N3 N 0.4219(2) 0.89505(10) 0.43763(7) 0.0489(3) Uani 1 1 d .
C1 C -0.1587(4) 0.8064(2) 0.59384(18) 0.0981(9) Uani 1 1 d .
H1 H -0.2530 0.8238 0.6229 0.118 Uiso 1 1 calc R
C2 C 0.0795(3) 0.69408(19) 0.56670(14) 0.0806(7) Uani 1 1 d .
H2 H 0.1471 0.6357 0.5788 0.097 Uiso 1 1 calc R
C3 C 0.3620(2) 0.80583(12) 0.39982(9) 0.0504(4) Uani 1 1 d .
C4 C 0.3929(3) 0.80307(12) 0.32428(9) 0.0519(4) Uani 1 1 d .
C5 C 0.4947(2) 0.89855(12) 0.30611(8) 0.0476(4) Uani 1 1 d .
C6 C 0.3910(2) 0.96105(12) 0.24223(9) 0.0507(4) Uani 1 1 d .
C7 C 0.4600(3) 0.98117(19) 0.17256(10) 0.0700(6) Uani 1 1 d .
H7 H 0.5733 0.9552 0.1634 0.084 Uiso 1 1 calc R
C8 C 0.3612(5) 1.0397(2) 0.11643(14) 0.0941(9) Uani 1 1 d .
H8 H 0.4088 1.0531 0.0701 0.113 Uiso 1 1 calc R
C9 C 0.1935(5) 1.0779(2) 0.12911(17) 0.0991(9) Uani 1 1 d .
H9 H 0.1284 1.1180 0.0917 0.119 Uiso 1 1 calc R
C10 C 0.3426(3) 0.72538(14) 0.26997(10) 0.0602(5) Uani 1 1 d .
N7 N 0.3038(3) 0.66490(15) 0.22479(11) 0.0826(6) Uani 1 1 d .
C12 C 0.1226(5) 1.0569(3) 0.19674(18) 0.1057(10) Uani 1 1 d .
H12 H 0.0085 1.0822 0.2053 0.127 Uiso 1 1 calc R
C13 C 0.2204(4) 0.9979(2) 0.25269(13) 0.0799(6) Uani 1 1 d .
H13 H 0.1698 0.9830 0.2981 0.096 Uiso 1 1 calc R
C14 C 0.6930(3) 0.87343(18) 0.29251(12) 0.0683(5) Uani 1 1 d .
H14A H 0.7524 0.8394 0.3371 0.102 Uiso 1 1 calc R
H14B H 0.7575 0.9348 0.2839 0.102 Uiso 1 1 calc R
H14C H 0.6928 0.8305 0.2480 0.102 Uiso 1 1 calc R
C15 C 0.4965(2) 0.94932(12) 0.38556(8) 0.0451(3) Uani 1 1 d .
N5 N 0.5719(2) 1.03823(11) 0.40044(7) 0.0539(4) Uani 1 1 d .
H16A H 0.5744 1.0638 0.4460 0.065 Uiso 1 1 calc R
H16B H 0.6189 1.0708 0.3646 0.065 Uiso 1 1 calc R
C17 C 0.0177(3) 0.83982(16) 0.48843(12) 0.0645(5) Uani 1 1 d .
H17 H 0.0416 0.8801 0.4469 0.077 Uiso 1 1 calc R
C18 C -0.1183(3) 0.8666(2) 0.53353(17) 0.0840(7) Uani 1 1 d .
H18 H -0.1834 0.9261 0.5229 0.101 Uiso 1 1 calc R

loop_
_atom_site_aniso_label
_atom_site_aniso_U_11
_atom_site_aniso_U_22
_atom_site_aniso_U_33
_atom_site_aniso_U_23
_atom_site_aniso_U_13
_atom_site_aniso_U_12
S1 0.0960(4) 0.0408(3) 0.0660(3) 0.00047(17) 0.0438(3) 0.0016(2)
C21 0.115(2) 0.120(2) 0.0911(17) 0.0367(16) 0.0654(16) 0.0343(17)
C20 0.0575(9) 0.0499(9) 0.0411(7) -0.0001(6) 0.0108(6) 0.0014(7)
N3 0.0705(9) 0.0448(7) 0.0347(6) -0.0022(5) 0.0205(5) -0.0028(6)
C1 0.0846(16) 0.112(2) 0.106(2) 0.0073(16) 0.0483(15) 0.0248(15)
C2 0.0899(15) 0.0860(16) 0.0729(13) 0.0337(11) 0.0404(11) 0.0319(12)
C3 0.0719(10) 0.0413(8) 0.0417(7) -0.0020(5) 0.0235(7) 0.0018(7)
C4 0.0758(11) 0.0422(8) 0.0410(7) -0.0051(6) 0.0209(7) 0.0028(7)
C5 0.0661(9) 0.0462(8) 0.0334(6) -0.0014(5) 0.0191(6) 0.0036(7)
C6 0.0709(10) 0.0468(8) 0.0354(7) -0.0019(6) 0.0104(6) -0.0035(7)
C7 0.0783(12) 0.0925(15) 0.0396(8) 0.0120(9) 0.0078(8) -0.0221(11)
C8 0.121(2) 0.104(2) 0.0526(12) 0.0273(12) -0.0130(13) -0.0451(17)
C9 0.133(3) 0.0723(16) 0.0830(18) 0.0196(13) -0.0279(17) -0.0019(16)
C10 0.0910(13) 0.0461(9) 0.0467(9) -0.0067(7) 0.0228(8) 0.0073(8)
N7 0.1325(17) 0.0583(10) 0.0596(10) -0.0199(8) 0.0223(10) 0.0053(10)
C12 0.118(2) 0.102(2) 0.0918(19) -0.0020(17) -0.0118(16) 0.0460(18)
C13 0.0930(15) 0.0877(16) 0.0605(11) 0.0020(11) 0.0145(10) 0.0285(12)
C14 0.0708(11) 0.0832(14) 0.0552(10) -0.0008(9) 0.0268(9) 0.0165(10)
C15 0.0609(9) 0.0453(8) 0.0315(6) 0.0007(5) 0.0156(6) 0.0035(6)
N5 0.0794(10) 0.0510(8) 0.0343(6) 0.0012(5) 0.0191(6) -0.0098(6)
C17 0.0645(11) 0.0604(11) 0.0689(11) 0.0116(9) 0.0087(9) 0.0069(8)
C18 0.0606(12) 0.0760(14) 0.117(2) 0.0064(13) 0.0157(12) 0.0211(10)

loop_
_atom_type_symbol
_atom_type_description
_atom_type_scat_dispersion_real
_atom_type_scat_dispersion_imag
_atom_type_scat_source
C C 0.0033 0.0016 'International Tables Vol C Tables 4.2.6.8 and 6.1.1.4'
H H 0.0000 0.0000 'International Tables Vol C Tables 4.2.6.8 and 6.1.1.4'
N N 0.0061 0.0033 'International Tables Vol C Tables 4.2.6.8 and 6.1.1.4'
S S 0.1246 0.1234 'International Tables Vol C Tables 4.2.6.8 and 6.1.1.4'

loop_
_geom_angle_atom_site_label_1
_geom_angle_atom_site_label_2
_geom_angle_atom_site_label_3
_geom_angle
C3 S1 C20 105.19(8)
C1 C21 C2 120.6(2)
C1 C21 H21 119.7
C2 C21 H21 119.7
C2 C20 C17 119.33(17)
C2 C20 S1 115.15(14)
C17 C20 S1 125.27(14)
C15 N3 C3 105.68(12)
C21 C1 C18 119.1(2)
C21 C1 H1 120.4
C18 C1 H1 120.4
C20 C2 C21 120.3(2)
C20 C2 H2 119.8
C21 C2 H2 119.8
C4 C3 N3 113.58(14)
C4 C3 S1 123.57(13)
N3 C3 S1 122.37(11)
C3 C4 C10 127.21(16)
C3 C4 C5 108.45(14)
C10 C4 C5 124.33(14)
C4 C5 C6 112.61(14)
C4 C5 C15 97.68(11)
C6 C5 C15 111.91(13)
C4 C5 C14 110.40(15)
C6 C5 C14 114.45(13)
C15 C5 C14 108.50(15)
C13 C6 C7 118.14(18)
C13 C6 C5 119.24(15)
C7 C6 C5 122.60(17)
C8 C7 C6 120.5(2)
C8 C7 H7 119.8
C6 C7 H7 119.8
C9 C8 C7 120.3(2)
C9 C8 H8 119.9
C7 C8 H8 119.9
C12 C9 C8 119.8(2)
C12 C9 H9 120.1
C8 C9 H9 120.1
N7 C10 C4 178.0(2)
C9 C12 C13 120.1(3)
C9 C12 H12 120.0
C13 C12 H12 120.0
C6 C13 C12 121.2(2)
C6 C13 H13 119.4
C12 C13 H13 119.4
C5 C14 H14A 109.5
C5 C14 H14B 109.5
H14A C14 H14B 109.5
C5 C14 H14C 109.5
H14A C14 H14C 109.5
H14B C14 H14C 109.5
N5 C15 N3 123.36(13)
N5 C15 C5 122.10(12)
N3 C15 C5 114.51(14)
C15 N5 H16A 120.0
C15 N5 H16B 120.0
H16A N5 H16B 120.0
C20 C17 C18 119.66(19)
C20 C17 H17 120.2
C18 C17 H17 120.2
C1 C18 C17 120.9(2)
C1 C18 H18 119.6
C17 C18 H18 119.6

loop_
_geom_bond_atom_site_label_1
_geom_bond_atom_site_label_2
_geom_bond_distance
S1 C3 1.7431(16)
S1 C20 1.7696(17)
C21 C1 1.362(4)
C21 C2 1.381(3)
C21 H21 0.9300
C20 C2 1.375(3)
C20 C17 1.377(3)
N3 C15 1.3204(18)
N3 C3 1.399(2)
C1 C18 1.374(4)
C1 H1 0.9300
C2 H2 0.9300
C3 C4 1.357(2)
C4 C10 1.418(2)
C4 C5 1.519(2)
C5 C6 1.522(2)
C5 C15 1.5342(19)
C5 C14 1.538(2)
C6 C13 1.376(3)
C6 C7 1.388(2)
C7 C8 1.388(3)
C7 H7 0.9300
C8 C9 1.372(5)
C8 H8 0.9300
C9 C12 1.365(5)
C9 H9 0.9300
C10 N7 1.136(2)
C12 C13 1.386(3)
C12 H12 0.9300
C13 H13 0.9300
C14 H14A 0.9600
C14 H14B 0.9600
C14 H14C 0.9600
C15 N5 1.315(2)
N5 H16A 0.8600
N5 H16B 0.8600
C17 C18 1.382(3)
C17 H17 0.9300
C18 H18 0.9300
